data_2201589
loop_
_publ_author_name
'Xu, Hong-Wu'
'Chen, Zhong-Ning'
'Wu, Ji-Gui'

_publ_section_title
;
 [Bis(diphenylphosphino)methane]bis(pyridine-2-thiolato
 <i>N</i>-oxide)cobalt(III) perchlorate diethyl ether solvate
;
_journal_issue 11
_journal_name_full 'Acta Crystallographica Section E'
_journal_page_first m672
_journal_page_last m673
_journal_paper_doi 10.1107/S1600536802019311
_journal_volume 58
_journal_year 2002
_chemical_formula_iupac '[Co (C5 H4 N O S)2 (C25 H22 P2)] Cl O4, C4 H10 O'
_chemical_formula_moiety 'C35 H30 Co N2 O2 P2 S2 +, Cl O4 -, C4 H10 O'
_chemical_formula_sum 'C39 H40 Cl Co N2 O7 P2 S2'
_chemical_formula_weight 869.17
_chemical_name_systematic
;
[Bis(diphenylphosphino)methane]bis(pyridine-2-thiolato N-oxide)cobalt(III)
perchlorate diethyl ether solvate
;
_space_group_IT_number 14
_symmetry_cell_setting monoclinic
_symmetry_space_group_name_Hall '-P 2ybc'
_symmetry_space_group_name_H-M 'P 1 21/c 1'
_atom_sites_solution_hydrogens geom
_atom_sites_solution_primary direct
_atom_sites_solution_secondary difmap
_audit_creation_method SHELXL-97
_cell_angle_alpha 90.00
_cell_angle_beta 97.572(7)
_cell_angle_gamma 90.00
_cell_formula_units_Z 4
_cell_length_a 12.730(3)
_cell_length_b 16.873(4)
_cell_length_c 18.864(4)
_cell_measurement_reflns_used 4947
_cell_measurement_temperature 293(2)
_cell_measurement_theta_max 25.03
_cell_measurement_theta_min 1.61
_cell_volume 4016.5(16)
_computing_cell_refinement 'SMART and SAINT (Siemens, 1994)'
_computing_data_collection 'SMART (Siemens, 1996)'
_computing_data_reduction 'XPREP (Siemens, 1994)'
_computing_molecular_graphics SHELXTL
_computing_publication_material SHELXTL
_computing_structure_refinement SHELXTL
_computing_structure_solution 'SHELXTL (Siemens, 1994)'
_diffrn_ambient_temperature 293(2)
_diffrn_measured_fraction_theta_full 0.974
_diffrn_measured_fraction_theta_max 0.974
_diffrn_measurement_device_type 'Siemens SMART CCD'
_diffrn_measurement_method '\f and \w'
_diffrn_radiation_monochromator graphite
_diffrn_radiation_source 'fine-focus sealed tube'
_diffrn_radiation_type MoK\a
_diffrn_radiation_wavelength 0.71073
_diffrn_reflns_av_R_equivalents 0.0414
_diffrn_reflns_av_sigmaI/netI 0.0568
_diffrn_reflns_limit_h_max 15
_diffrn_reflns_limit_h_min -8
_diffrn_reflns_limit_k_max 13
_diffrn_reflns_limit_k_min -20
_diffrn_reflns_limit_l_max 20
_diffrn_reflns_limit_l_min -22
_diffrn_reflns_number 12116
_diffrn_reflns_theta_full 25.03
_diffrn_reflns_theta_max 25.03
_diffrn_reflns_theta_min 1.61
_exptl_absorpt_coefficient_mu 0.728
_exptl_absorpt_correction_T_max 0.816
_exptl_absorpt_correction_T_min 0.612
_exptl_absorpt_correction_type empirical
_exptl_absorpt_process_details '(SADABS; Sheldrick, 1996)'
_exptl_crystal_colour blue
_exptl_crystal_density_diffrn 1.437
_exptl_crystal_density_method 'not measured'
_exptl_crystal_description prism
_exptl_crystal_F_000 1800
_exptl_crystal_size_max .34
_exptl_crystal_size_mid .30
_exptl_crystal_size_min .28
_refine_diff_density_max 0.898
_refine_diff_density_min -0.475
_refine_ls_extinction_method none
_refine_ls_goodness_of_fit_ref 1.188
_refine_ls_hydrogen_treatment constr
_refine_ls_matrix_type full
_refine_ls_number_parameters 462
_refine_ls_number_reflns 6918
_refine_ls_number_restraints 0
_refine_ls_restrained_S_all 1.188
_refine_ls_R_factor_all 0.1246
_refine_ls_R_factor_gt 0.0814
_refine_ls_shift/su_max 0.008
_refine_ls_shift/su_mean 0.000
_refine_ls_structure_factor_coef Fsqd
_refine_ls_weighting_details 'calc w = 1/[\s^2^(Fo^2^)+(0.0203P)^2^+18.3746P] where P = (Fo^2^+2Fc^2^)/3'
_refine_ls_weighting_scheme calc
_refine_ls_wR_factor_gt 0.1508
_refine_ls_wR_factor_ref 0.1768
_reflns_number_gt 4927
_reflns_number_total 6918
_reflns_threshold_expression I>2\s(I)
_cod_data_source_file ob6185.cif
_cod_data_source_block I
_cod_original_cell_volume 4016.8(16)
_cod_original_sg_symbol_H-M 'P 21/c'
_cod_database_code 2201589
_cod_database_fobs_code 2201589

loop_
_symmetry_equiv_pos_as_xyz
'x, y, z'
'-x, y+1/2, -z+1/2'
'-x, -y, -z'
'x, -y-1/2, z-1/2'

loop_
_atom_site_label
_atom_site_fract_x
_atom_site_fract_y
_atom_site_fract_z
_atom_site_U_iso_or_equiv
_atom_site_adp_type
_atom_site_calc_flag
_atom_site_refinement_flags
_atom_site_occupancy
_atom_site_disorder_assembly
_atom_site_disorder_group
_atom_site_type_symbol
Co1 1.31916(7) 0.46403(5) 0.34021(4) 0.0380(2) Uani d . 1 . . Co
Cl1 0.91748(17) 1.23021(13) 0.36758(12) 0.0670(5) Uani d . 1 . . Cl
S1 1.28063(14) 0.50582(10) 0.44572(9) 0.0458(4) Uani d . 1 . . S
S2 1.37017(14) 0.43043(11) 0.23537(9) 0.0494(4) Uani d . 1 . . S
P1 1.15302(13) 0.43321(10) 0.30436(9) 0.0425(4) Uani d . 1 . . P
P2 1.30626(13) 0.34052(10) 0.37495(9) 0.0408(4) Uani d . 1 . . P
O1 1.3045(4) 0.5743(2) 0.3084(2) 0.0465(11) Uani d . 1 . . O
O2 1.4710(3) 0.4795(3) 0.3766(2) 0.0483(11) Uani d . 1 . . O
O3 0.9943(8) 1.1829(6) 0.3492(8) 0.232(7) Uani d . 1 . . O
O4 0.9106(8) 1.2840(7) 0.3127(6) 0.203(5) Uani d . 1 . . O
O5 0.8267(7) 1.1910(7) 0.3713(6) 0.193(5) Uani d . 1 . . O
O6 0.9579(8) 1.2705(6) 0.4277(4) 0.168(4) Uani d . 1 . . O
O10 1.7129(9) 0.0565(7) 0.5610(6) 0.171(4) Uiso d . 1 . . O
N1 1.2695(4) 0.6260(3) 0.3542(3) 0.0498(14) Uani d . 1 . . N
N2 1.5387(4) 0.4532(3) 0.3321(3) 0.0452(13) Uani d . 1 . . N
C1 1.2544(5) 0.6023(4) 0.4208(4) 0.0451(16) Uani d . 1 . . C
C2 1.2487(7) 0.7009(4) 0.3311(4) 0.068(2) Uani d . 1 . . C
H2A 1.2569 0.7146 0.2844 0.082 Uiso calc R 1 . . H
C3 1.2157(8) 0.7564(5) 0.3757(5) 0.095(3) Uani d . 1 . . C
H3A 1.2025 0.8081 0.3599 0.114 Uiso calc R 1 . . H
C4 1.2020(8) 0.7353(5) 0.4444(5) 0.083(3) Uani d . 1 . . C
H4A 1.1803 0.7728 0.4755 0.100 Uiso calc R 1 . . H
C5 1.2203(6) 0.6593(4) 0.4666(4) 0.061(2) Uani d . 1 . . C
H5A 1.2100 0.6451 0.5128 0.074 Uiso calc R 1 . . H
C6 1.5026(5) 0.4282(4) 0.2650(3) 0.0464(16) Uani d . 1 . . C
C7 1.5797(7) 0.4013(5) 0.2241(5) 0.072(2) Uani d . 1 . . C
H7A 1.5595 0.3840 0.1775 0.086 Uiso calc R 1 . . H
C8 1.6846(7) 0.4002(6) 0.2524(5) 0.084(3) Uani d . 1 . . C
H8A 1.7353 0.3821 0.2249 0.101 Uiso calc R 1 . . H
C9 1.7148(7) 0.4255(6) 0.3205(5) 0.083(3) Uani d . 1 . . C
H9A 1.7858 0.4238 0.3399 0.099 Uiso calc R 1 . . H
C10 1.6420(6) 0.4531(5) 0.3599(4) 0.065(2) Uani d . 1 . . C
H10D 1.6626 0.4721 0.4059 0.079 Uiso calc R 1 . . H
C21 1.5638(15) 0.1208(12) 0.5087(10) 0.231(9) Uiso d . 1 . . C
H21F 1.5175 0.1338 0.4658 0.346 Uiso calc R 1 . . H
H21G 1.5965 0.1683 0.5291 0.346 Uiso calc R 1 . . H
H21H 1.5236 0.0964 0.5423 0.346 Uiso calc R 1 . . H
C22 1.6401(17) 0.0698(12) 0.4926(11) 0.228(9) Uiso d . 1 . . C
H22A 1.6787 0.0924 0.4564 0.273 Uiso calc R 1 . . H
H22B 1.6086 0.0201 0.4747 0.273 Uiso calc R 1 . . H
C23 1.7421(12) -0.0184(10) 0.5774(9) 0.165(6) Uiso d . 1 . . C
H23B 1.7579 -0.0449 0.5344 0.198 Uiso calc R 1 . . H
H23A 1.6831 -0.0459 0.5941 0.198 Uiso calc R 1 . . H
C24 1.8318(10) -0.0243(8) 0.6306(7) 0.141(5) Uiso d . 1 . . C
H24B 1.8166 0.0010 0.6737 0.211 Uiso calc R 1 . . H
H24A 1.8914 0.0012 0.6140 0.211 Uiso calc R 1 . . H
H24C 1.8481 -0.0791 0.6401 0.211 Uiso calc R 1 . . H
C100 1.1625(5) 0.3364(4) 0.3487(4) 0.0489(17) Uani d . 1 . . C
H10A 1.1413 0.2932 0.3160 0.059 Uiso calc R 1 . . H
H10B 1.1234 0.3343 0.3894 0.059 Uiso calc R 1 . . H
C101 1.1159(5) 0.4193(4) 0.2093(4) 0.0485(16) Uani d . 1 . . C
C102 1.0647(6) 0.3511(5) 0.1814(4) 0.063(2) Uani d . 1 . . C
H10C 1.0465 0.3110 0.2113 0.075 Uiso calc R 1 . . H
C103 1.0411(7) 0.3444(6) 0.1068(5) 0.080(3) Uani d . 1 . . C
H10G 1.0083 0.2986 0.0874 0.096 Uiso calc R 1 . . H
C104 1.0650(7) 0.4026(6) 0.0628(5) 0.081(3) Uani d . 1 . . C
H10H 1.0486 0.3967 0.0136 0.097 Uiso calc R 1 . . H
C105 1.1132(7) 0.4704(6) 0.0903(4) 0.076(2) Uani d . 1 . . C
H10E 1.1271 0.5113 0.0599 0.092 Uiso calc R 1 . . H
C106 1.1410(6) 0.4781(5) 0.1628(4) 0.062(2) Uani d . 1 . . C
H10F 1.1770 0.5231 0.1810 0.075 Uiso calc R 1 . . H
C111 1.0500(5) 0.4945(4) 0.3341(4) 0.0467(16) Uani d . 1 . . C
C112 1.0239(6) 0.5649(5) 0.2990(4) 0.070(2) Uani d . 1 . . C
H11B 1.0553 0.5782 0.2588 0.084 Uiso calc R 1 . . H
C113 0.9515(8) 0.6157(5) 0.3232(6) 0.087(3) Uani d . 1 . . C
H11E 0.9346 0.6632 0.2994 0.104 Uiso calc R 1 . . H
C114 0.9046(7) 0.5966(7) 0.3819(6) 0.091(3) Uani d . 1 . . C
H11C 0.8562 0.6311 0.3982 0.109 Uiso calc R 1 . . H
C115 0.9285(7) 0.5274(6) 0.4163(5) 0.081(3) Uani d . 1 . . C
H11D 0.8964 0.5144 0.4563 0.097 Uiso calc R 1 . . H
C116 1.0005(6) 0.4758(5) 0.3924(4) 0.065(2) Uani d . 1 . . C
H11A 1.0155 0.4279 0.4160 0.078 Uiso calc R 1 . . H
C201 1.3356(5) 0.3153(4) 0.4685(4) 0.0486(17) Uani d . 1 . . C
C202 1.2811(6) 0.2532(4) 0.4965(4) 0.061(2) Uani d . 1 . . C
H20B 1.2245 0.2291 0.4684 0.073 Uiso calc R 1 . . H
C203 1.3111(7) 0.2274(5) 0.5659(4) 0.071(2) Uani d . 1 . . C
H20E 1.2761 0.1849 0.5837 0.085 Uiso calc R 1 . . H
C204 1.3914(7) 0.2639(5) 0.6083(4) 0.070(2) Uani d . 1 . . C
H20D 1.4104 0.2468 0.6551 0.084 Uiso calc R 1 . . H
C205 1.4448(6) 0.3260(5) 0.5820(4) 0.064(2) Uani d . 1 . . C
H20C 1.4998 0.3509 0.6110 0.077 Uiso calc R 1 . . H
C206 1.4165(6) 0.3513(4) 0.5124(4) 0.0554(18) Uani d . 1 . . C
H20A 1.4528 0.3933 0.4950 0.067 Uiso calc R 1 . . H
C211 1.3717(6) 0.2610(4) 0.3331(3) 0.0464(16) Uani d . 1 . . C
C212 1.4813(6) 0.2569(4) 0.3469(4) 0.062(2) Uani d . 1 . . C
H21A 1.5184 0.2950 0.3757 0.074 Uiso calc R 1 . . H
C213 1.5360(8) 0.1965(5) 0.3179(5) 0.080(3) Uani d . 1 . . C
H21C 1.6096 0.1947 0.3258 0.096 Uiso calc R 1 . . H
C214 1.4796(10) 0.1390(5) 0.2773(5) 0.093(3) Uani d . 1 . . C
H21D 1.5158 0.0985 0.2575 0.112 Uiso calc R 1 . . H
C215 1.3724(9) 0.1406(5) 0.2659(5) 0.091(3) Uani d . 1 . . C
H21E 1.3353 0.1002 0.2400 0.109 Uiso calc R 1 . . H
C216 1.3184(7) 0.2020(5) 0.2924(4) 0.070(2) Uani d . 1 . . C
H21B 1.2449 0.2038 0.2828 0.084 Uiso calc R 1 . . H

loop_
_atom_site_aniso_label
_atom_site_aniso_U_11
_atom_site_aniso_U_22
_atom_site_aniso_U_33
_atom_site_aniso_U_12
_atom_site_aniso_U_13
_atom_site_aniso_U_23
Co1 0.0428(5) 0.0327(4) 0.0393(5) -0.0007(4) 0.0085(4) -0.0020(4)
Cl1 0.0705(13) 0.0619(12) 0.0706(13) -0.0068(10) 0.0165(11) -0.0093(11)
S1 0.0581(10) 0.0399(9) 0.0410(9) 0.0044(8) 0.0124(8) 0.0012(7)
S2 0.0551(10) 0.0505(10) 0.0430(9) 0.0009(8) 0.0076(8) -0.0047(8)
P1 0.0441(10) 0.0378(9) 0.0453(10) -0.0001(8) 0.0052(8) 0.0007(8)
P2 0.0450(9) 0.0337(9) 0.0444(10) 0.0018(7) 0.0087(8) -0.0001(7)
O1 0.065(3) 0.033(2) 0.045(3) 0.003(2) 0.022(2) 0.001(2)
O2 0.051(3) 0.052(3) 0.046(3) -0.006(2) 0.020(2) -0.012(2)
O3 0.148(9) 0.123(8) 0.44(2) 0.008(7) 0.086(11) -0.116(11)
O4 0.161(9) 0.242(13) 0.187(10) -0.045(9) -0.044(8) 0.100(10)
O5 0.134(8) 0.252(12) 0.207(10) -0.117(8) 0.076(7) -0.043(9)
O6 0.197(9) 0.217(10) 0.104(6) -0.111(8) 0.070(6) -0.065(6)
N1 0.058(4) 0.036(3) 0.058(4) 0.001(3) 0.019(3) 0.005(3)
N2 0.043(3) 0.041(3) 0.050(3) -0.004(2) 0.003(3) -0.002(3)
C1 0.048(4) 0.038(4) 0.051(4) -0.004(3) 0.012(3) -0.005(3)
C2 0.102(6) 0.036(4) 0.073(5) 0.015(4) 0.039(5) 0.011(4)
C3 0.144(9) 0.042(5) 0.112(8) 0.020(5) 0.064(7) 0.014(5)
C4 0.114(8) 0.052(5) 0.094(7) 0.019(5) 0.050(6) -0.003(5)
C5 0.083(6) 0.045(4) 0.059(5) 0.011(4) 0.022(4) -0.003(4)
C6 0.060(4) 0.036(4) 0.045(4) -0.001(3) 0.010(3) -0.003(3)
C7 0.075(6) 0.069(5) 0.075(6) -0.002(4) 0.027(5) -0.019(4)
C8 0.062(6) 0.094(7) 0.101(8) 0.006(5) 0.033(5) -0.024(6)
C9 0.060(5) 0.091(7) 0.098(7) 0.004(5) 0.014(5) -0.023(6)
C10 0.051(5) 0.072(5) 0.071(5) -0.001(4) 0.000(4) -0.009(4)
C100 0.047(4) 0.048(4) 0.051(4) -0.002(3) 0.006(3) 0.007(3)
C101 0.045(4) 0.052(4) 0.048(4) 0.001(3) 0.004(3) -0.001(3)
C102 0.066(5) 0.058(5) 0.060(5) -0.010(4) -0.003(4) -0.004(4)
C103 0.082(6) 0.088(7) 0.068(6) -0.022(5) -0.003(5) -0.030(5)
C104 0.080(6) 0.107(8) 0.050(5) 0.004(6) -0.007(5) -0.001(5)
C105 0.074(6) 0.091(7) 0.061(5) 0.013(5) -0.001(4) 0.016(5)
C106 0.068(5) 0.066(5) 0.051(4) 0.001(4) -0.005(4) 0.001(4)
C111 0.043(4) 0.044(4) 0.052(4) 0.005(3) 0.002(3) -0.005(3)
C112 0.074(6) 0.067(5) 0.068(5) 0.018(4) 0.005(4) 0.006(4)
C113 0.090(7) 0.069(6) 0.100(8) 0.035(5) 0.004(6) -0.011(5)
C114 0.066(6) 0.099(8) 0.108(8) 0.019(5) 0.012(6) -0.037(7)
C115 0.062(5) 0.092(7) 0.094(7) 0.009(5) 0.028(5) -0.015(6)
C116 0.056(5) 0.065(5) 0.075(5) -0.002(4) 0.017(4) -0.005(4)
C201 0.055(4) 0.047(4) 0.045(4) 0.004(3) 0.008(3) 0.004(3)
C202 0.066(5) 0.053(5) 0.063(5) -0.009(4) 0.011(4) 0.002(4)
C203 0.094(6) 0.062(5) 0.057(5) -0.009(5) 0.015(5) 0.020(4)
C204 0.087(6) 0.071(6) 0.049(5) 0.005(5) -0.001(4) 0.016(4)
C205 0.064(5) 0.068(5) 0.056(5) -0.003(4) -0.008(4) 0.002(4)
C206 0.057(4) 0.051(4) 0.057(5) 0.001(4) 0.002(4) 0.009(4)
C211 0.062(5) 0.035(4) 0.044(4) 0.010(3) 0.015(3) 0.006(3)
C212 0.062(5) 0.050(4) 0.077(5) 0.012(4) 0.017(4) 0.008(4)
C213 0.085(6) 0.069(6) 0.092(7) 0.032(5) 0.038(5) 0.026(5)
C214 0.139(10) 0.052(6) 0.101(8) 0.024(6) 0.066(7) -0.004(5)
C215 0.119(9) 0.061(6) 0.100(7) 0.001(6) 0.048(7) -0.030(5)
C216 0.082(6) 0.056(5) 0.074(6) -0.005(4) 0.018(5) -0.020(4)

loop_
_atom_type_symbol
_atom_type_description
_atom_type_scat_dispersion_real
_atom_type_scat_dispersion_imag
_atom_type_scat_source
C C 0.0033 0.0016 'International Tables Vol C Tables 4.2.6.8 and 6.1.1.4'
H H 0.0000 0.0000 'International Tables Vol C Tables 4.2.6.8 and 6.1.1.4'
N N 0.0061 0.0033 'International Tables Vol C Tables 4.2.6.8 and 6.1.1.4'
O O 0.0106 0.0060 'International Tables Vol C Tables 4.2.6.8 and 6.1.1.4'
P P 0.1023 0.0942 'International Tables Vol C Tables 4.2.6.8 and 6.1.1.4'
S S 0.1246 0.1234 'International Tables Vol C Tables 4.2.6.8 and 6.1.1.4'
Cl Cl 0.1484 0.1585 'International Tables Vol C Tables 4.2.6.8 and 6.1.1.4'
Co Co 0.3494 0.9721 'International Tables Vol C Tables 4.2.6.8 and 6.1.1.4'

loop_
_geom_angle_atom_site_label_1
_geom_angle_atom_site_label_2
_geom_angle_atom_site_label_3
_geom_angle
_geom_angle_publ_flag
O1 Co1 O2 91.74(19) yes
O1 Co1 P1 94.69(15) yes
O2 Co1 P1 173.57(15) yes
O1 Co1 P2 170.30(15) yes
O2 Co1 P2 97.43(14) yes
P1 Co1 P2 76.14(7) yes
O1 Co1 S1 87.12(13) yes
O2 Co1 S1 88.18(13) yes
P1 Co1 S1 91.92(7) yes
P2 Co1 S1 89.99(7) yes
O1 Co1 S2 89.82(13) yes
O2 Co1 S2 87.49(13) yes
P1 Co1 S2 92.74(7) yes
P2 Co1 S2 93.74(7) yes
S1 Co1 S2 174.62(8) yes
O5 Cl1 O3 112.5(7) ?
O5 Cl1 O6 115.8(6) ?
O3 Cl1 O6 107.6(8) ?
O5 Cl1 O4 113.4(7) ?
O3 Cl1 O4 100.1(9) ?
O6 Cl1 O4 106.1(7) ?
C1 S1 Co1 96.5(2) ?
C6 S2 Co1 96.1(2) ?
C101 P1 C111 106.0(3) ?
C101 P1 C100 109.2(3) ?
C111 P1 C100 111.9(3) ?
C101 P1 Co1 116.8(2) ?
C111 P1 Co1 118.4(2) ?
C100 P1 Co1 93.9(2) ?
C201 P2 C211 101.7(3) ?
C201 P2 C100 109.0(3) ?
C211 P2 C100 110.7(3) ?
C201 P2 Co1 120.0(2) ?
C211 P2 Co1 121.0(2) ?
C100 P2 Co1 93.8(2) ?
N1 O1 Co1 116.4(3) ?
N2 O2 Co1 114.4(3) ?
C23 O10 C22 117.3(14) ?
O1 N1 C2 117.7(6) ?
O1 N1 C1 120.3(5) ?
C2 N1 C1 121.9(6) ?
C10 N2 O2 115.2(6) ?
C10 N2 C6 123.7(6) ?
O2 N2 C6 121.1(5) ?
N1 C1 C5 117.6(6) ?
N1 C1 S1 119.2(5) ?
C5 C1 S1 123.3(5) ?
N1 C2 C3 120.4(7) ?
N1 C2 H2A 119.8 ?
C3 C2 H2A 119.8 ?
C2 C3 C4 119.4(8) ?
C2 C3 H3A 120.3 ?
C4 C3 H3A 120.3 ?
C5 C4 C3 119.8(8) ?
C5 C4 H4A 120.1 ?
C3 C4 H4A 120.1 ?
C4 C5 C1 120.8(7) ?
C4 C5 H5A 119.6 ?
C1 C5 H5A 119.6 ?
N2 C6 C7 116.1(7) ?
N2 C6 S2 119.8(5) ?
C7 C6 S2 124.1(6) ?
C8 C7 C6 120.5(8) ?
C8 C7 H7A 119.7 ?
C6 C7 H7A 119.7 ?
C9 C8 C7 120.1(8) ?
C9 C8 H8A 120.0 ?
C7 C8 H8A 120.0 ?
C10 C9 C8 120.1(8) ?
C10 C9 H9A 120.0 ?
C8 C9 H9A 120.0 ?
C9 C10 N2 119.6(8) ?
C9 C10 H10D 120.2 ?
N2 C10 H10D 120.2 ?
C22 C21 H21F 109.5 ?
C22 C21 H21G 109.5 ?
H21F C21 H21G 109.5 ?
C22 C21 H21H 109.5 ?
H21F C21 H21H 109.5 ?
H21G C21 H21H 109.5 ?
C21 C22 O10 106.3(18) ?
C21 C22 H22A 110.5 ?
O10 C22 H22A 110.5 ?
C21 C22 H22B 110.5 ?
O10 C22 H22B 110.5 ?
H22A C22 H22B 108.7 ?
O10 C23 C24 113.7(14) ?
O10 C23 H23B 108.8 ?
C24 C23 H23B 108.8 ?
O10 C23 H23A 108.8 ?
C24 C23 H23A 108.8 ?
H23B C23 H23A 107.7 ?
C23 C24 H24B 109.5 ?
C23 C24 H24A 109.5 ?
H24B C24 H24A 109.5 ?
C23 C24 H24C 109.5 ?
H24B C24 H24C 109.5 ?
H24A C24 H24C 109.5 ?
P1 C100 P2 95.4(3) ?
P1 C100 H10A 112.7 ?
P2 C100 H10A 112.7 ?
P1 C100 H10B 112.7 ?
P2 C100 H10B 112.7 ?
H10A C100 H10B 110.2 ?
C106 C101 C102 119.0(7) ?
C106 C101 P1 118.8(5) ?
C102 C101 P1 122.1(6) ?
C101 C102 C103 118.4(8) ?
C101 C102 H10C 120.8 ?
C103 C102 H10C 120.8 ?
C104 C103 C102 121.5(8) ?
C104 C103 H10G 119.3 ?
C102 C103 H10G 119.3 ?
C103 C104 C105 120.2(8) ?
C103 C104 H10H 119.9 ?
C105 C104 H10H 119.9 ?
C104 C105 C106 120.0(8) ?
C104 C105 H10E 120.0 ?
C106 C105 H10E 120.0 ?
C105 C106 C101 120.8(8) ?
C105 C106 H10F 119.6 ?
C101 C106 H10F 119.6 ?
C116 C111 C112 118.4(7) ?
C116 C111 P1 122.9(6) ?
C112 C111 P1 118.6(6) ?
C113 C112 C111 120.2(8) ?
C113 C112 H11B 119.9 ?
C111 C112 H11B 119.9 ?
C114 C113 C112 120.3(9) ?
C114 C113 H11E 119.8 ?
C112 C113 H11E 119.8 ?
C115 C114 C113 120.0(9) ?
C115 C114 H11C 120.0 ?
C113 C114 H11C 120.0 ?
C114 C115 C116 120.3(9) ?
C114 C115 H11D 119.8 ?
C116 C115 H11D 119.8 ?
C111 C116 C115 120.7(8) ?
C111 C116 H11A 119.7 ?
C115 C116 H11A 119.7 ?
C206 C201 C202 118.2(7) ?
C206 C201 P2 121.8(5) ?
C202 C201 P2 119.7(6) ?
C203 C202 C201 120.2(7) ?
C203 C202 H20B 119.9 ?
C201 C202 H20B 119.9 ?
C204 C203 C202 120.4(7) ?
C204 C203 H20E 119.8 ?
C202 C203 H20E 119.8 ?
C203 C204 C205 120.2(7) ?
C203 C204 H20D 119.9 ?
C205 C204 H20D 119.9 ?
C204 C205 C206 119.8(7) ?
C204 C205 H20C 120.1 ?
C206 C205 H20C 120.1 ?
C201 C206 C205 121.1(7) ?
C201 C206 H20A 119.4 ?
C205 C206 H20A 119.4 ?
C216 C211 C212 118.4(7) ?
C216 C211 P2 123.8(6) ?
C212 C211 P2 117.7(6) ?
C211 C212 C213 120.6(8) ?
C211 C212 H21A 119.7 ?
C213 C212 H21A 119.7 ?
C214 C213 C212 119.0(9) ?
C214 C213 H21C 120.5 ?
C212 C213 H21C 120.5 ?
C215 C214 C213 121.0(8) ?
C215 C214 H21D 119.5 ?
C213 C214 H21D 119.5 ?
C214 C215 C216 119.9(9) ?
C214 C215 H21E 120.0 ?
C216 C215 H21E 120.0 ?
C215 C216 C211 121.0(9) ?
C215 C216 H21B 119.5 ?
C211 C216 H21B 119.5 ?

loop_
_geom_bond_atom_site_label_1
_geom_bond_atom_site_label_2
_geom_bond_site_symmetry_2
_geom_bond_distance
_geom_bond_publ_flag
Co1 O1 . 1.957(4) yes
Co1 O2 . 1.981(4) yes
Co1 P1 . 2.196(2) yes
Co1 P2 . 2.1973(19) yes
Co1 S1 . 2.2263(19) yes
Co1 S2 . 2.2346(19) yes
Cl1 O5 . 1.341(8) ?
Cl1 O3 . 1.343(9) ?
Cl1 O6 . 1.363(8) ?
Cl1 O4 . 1.371(10) ?
S1 C1 . 1.715(7) ?
S2 C6 . 1.705(7) ?
P1 C101 . 1.808(7) ?
P1 C111 . 1.816(7) ?
P1 C100 . 1.831(7) ?
P2 C201 . 1.806(7) ?
P2 C211 . 1.814(6) ?
P2 C100 . 1.833(7) ?
O1 N1 . 1.345(6) ?
O2 N2 . 1.355(6) ?
O10 C23 . 1.342(15) ?
O10 C22 . 1.504(19) ?
N1 C2 . 1.352(8) ?
N1 C1 . 1.355(8) ?
N2 C10 . 1.350(8) ?
N2 C6 . 1.356(8) ?
C1 C5 . 1.400(9) ?
C2 C3 . 1.362(11) ?
C2 H2A . 0.9300 ?
C3 C4 . 1.377(12) ?
C3 H3A . 0.9300 ?
C4 C5 . 1.358(10) ?
C4 H4A . 0.9300 ?
C5 H5A . 0.9300 ?
C6 C7 . 1.400(10) ?
C7 C8 . 1.372(11) ?
C7 H7A . 0.9300 ?
C8 C9 . 1.362(12) ?
C8 H8A . 0.9300 ?
C9 C10 . 1.344(11) ?
C9 H9A . 0.9300 ?
C10 H10D . 0.9300 ?
C21 C22 . 1.36(2) ?
C21 H21F . 0.9600 ?
C21 H21G . 0.9600 ?
C21 H21H . 0.9600 ?
C22 H22A . 0.9700 ?
C22 H22B . 0.9700 ?
C23 C24 . 1.421(16) ?
C23 H23B . 0.9700 ?
C23 H23A . 0.9700 ?
C24 H24B . 0.9600 ?
C24 H24A . 0.9600 ?
C24 H24C . 0.9600 ?
C100 H10A . 0.9700 ?
C100 H10B . 0.9700 ?
C101 C106 . 1.390(10) ?
C101 C102 . 1.391(9) ?
C102 C103 . 1.403(11) ?
C102 H10C . 0.9300 ?
C103 C104 . 1.346(12) ?
C103 H10G . 0.9300 ?
C104 C105 . 1.367(12) ?
C104 H10H . 0.9300 ?
C105 C106 . 1.373(10) ?
C105 H10E . 0.9300 ?
C106 H10F . 0.9300 ?
C111 C116 . 1.374(10) ?
C111 C112 . 1.381(10) ?
C112 C113 . 1.380(11) ?
C112 H11B . 0.9300 ?
C113 C114 . 1.364(13) ?
C113 H11E . 0.9300 ?
C114 C115 . 1.351(13) ?
C114 H11C . 0.9300 ?
C115 C116 . 1.382(11) ?
C115 H11D . 0.9300 ?
C116 H11A . 0.9300 ?
C201 C206 . 1.374(9) ?
C201 C202 . 1.398(9) ?
C202 C203 . 1.386(10) ?
C202 H20B . 0.9300 ?
C203 C204 . 1.359(11) ?
C203 H20E . 0.9300 ?
C204 C205 . 1.377(11) ?
C204 H20D . 0.9300 ?
C205 C206 . 1.382(10) ?
C205 H20C . 0.9300 ?
C206 H20A . 0.9300 ?
C211 C216 . 1.380(10) ?
C211 C212 . 1.387(10) ?
C212 C213 . 1.387(10) ?
C212 H21A . 0.9300 ?
C213 C214 . 1.377(13) ?
C213 H21C . 0.9300 ?
C214 C215 . 1.354(13) ?
C214 H21D . 0.9300 ?
C215 C216 . 1.372(11) ?
C215 H21E . 0.9300 ?
C216 H21B . 0.9300 ?
